data_7711476
loop_
_publ_author_name
'Harihar, Shital'
'Mone, Nishigandha Sanjay'
'Satpute, Surekha Khandu'
'Chadar, Dattatray'
'Chakravarty, Debamitra'
'Weyhermueller, Thomas'
'Butcher, R. J.'
'Salunke-Gawali, Sunita'

_publ_section_title
;
 Metal complexes of pro-vitamin K3 analog phthiocol
 (2-hydroxy-3-methylnaphthalene-1,4-dione): Synthesis, Characterization
 and anticancer activity
;
_journal_name_full 'Dalton Transactions'
_journal_paper_doi 10.1039/D2DT02748H
_journal_year 2022
_chemical_formula_moiety 'C48 H48 Ni4 O20, 4(H2O)'
_chemical_formula_sum 'C48 H56 Ni4 O24'
_chemical_formula_weight 1251.76
_space_group_crystal_system monoclinic
_space_group_IT_number 15
_space_group_name_Hall '-I 2ya'
_space_group_name_H-M_alt 'I 1 2/a 1'
_atom_sites_solution_hydrogens mixed
_atom_sites_solution_primary direct
_atom_sites_solution_secondary difmap
_audit_creation_method SHELXL-2018/3
_audit_update_record
;
2022-09-23 deposited with the CCDC.	2022-10-11 downloaded from the CCDC.
;
_cell_angle_alpha 90
_cell_angle_beta 94.062(11)
_cell_angle_gamma 90
_cell_formula_units_Z 4
_cell_length_a 19.133(3)
_cell_length_b 12.8402(19)
_cell_length_c 21.624(3)
_cell_measurement_reflns_used 9206
_cell_measurement_temperature 296(2)
_cell_measurement_theta_max 23.36
_cell_measurement_theta_min 2.74
_cell_volume 5299.1(14)
_computing_cell_refinement 'Bruker SAINT'
_computing_data_collection 'Bruker APEX2'
_computing_data_reduction 'Bruker SAINT'
_computing_molecular_graphics 'Bruker SHELXTL'
_computing_publication_material 'Bruker SHELXTL'
_computing_structure_refinement 'SHELXL-2018/3 (Sheldrick, 2018)'
_computing_structure_solution 'SHELXS-97 (Sheldrick 2008)'
_diffrn_ambient_temperature 296(2)
_diffrn_measured_fraction_theta_full 0.999
_diffrn_measured_fraction_theta_max 0.999
_diffrn_measurement_device_type 'Bruker APEX-II CCD'
_diffrn_measurement_method '\f and \w scans'
_diffrn_radiation_type MoK\a
_diffrn_radiation_wavelength 0.71073
_diffrn_reflns_av_R_equivalents 0.2230
_diffrn_reflns_av_unetI/netI 0.1385
_diffrn_reflns_Laue_measured_fraction_full 0.999
_diffrn_reflns_Laue_measured_fraction_max 0.999
_diffrn_reflns_limit_h_max 21
_diffrn_reflns_limit_h_min -23
_diffrn_reflns_limit_k_max 15
_diffrn_reflns_limit_k_min -15
_diffrn_reflns_limit_l_max 26
_diffrn_reflns_limit_l_min -26
_diffrn_reflns_number 50722
_diffrn_reflns_point_group_measured_fraction_full 0.999
_diffrn_reflns_point_group_measured_fraction_max 0.999
_diffrn_reflns_theta_full 25.242
_diffrn_reflns_theta_max 25.497
_diffrn_reflns_theta_min 2.634
_exptl_absorpt_coefficient_mu 1.483
_exptl_absorpt_correction_T_max 0.8818
_exptl_absorpt_correction_T_min 0.6062
_exptl_absorpt_correction_type multi-scan
_exptl_absorpt_process_details 'Bruker SADABS'
_exptl_crystal_colour black
_exptl_crystal_density_diffrn 1.569
_exptl_crystal_density_method 'not measured'
_exptl_crystal_description plate
_exptl_crystal_F_000 2592
_exptl_crystal_size_max 0.38
_exptl_crystal_size_mid 0.36
_exptl_crystal_size_min 0.09
_refine_diff_density_max 0.902
_refine_diff_density_min -0.929
_refine_diff_density_rms 0.148
_refine_ls_extinction_method none
_refine_ls_goodness_of_fit_ref 1.109
_refine_ls_hydrogen_treatment mixed
_refine_ls_matrix_type full
_refine_ls_number_parameters 371
_refine_ls_number_reflns 4936
_refine_ls_number_restraints 14
_refine_ls_restrained_S_all 1.124
_refine_ls_R_factor_all 0.1882
_refine_ls_R_factor_gt 0.0991
_refine_ls_shift/su_max 0.001
_refine_ls_shift/su_mean 0.000
_refine_ls_structure_factor_coef Fsqd
_refine_ls_weighting_details 'w=1/[\s^2^(Fo^2^)+(0.0649P)^2^+105.3469P] where P=(Fo^2^+2Fc^2^)/3'
_refine_ls_weighting_scheme calc
_refine_ls_wR_factor_gt 0.1951
_refine_ls_wR_factor_ref 0.2334
_reflns_Friedel_coverage 0.000
_reflns_number_gt 2722
_reflns_number_total 4936
_reflns_threshold_expression 'I > 2\s(I)'
_cod_data_source_file d2dt02748h2.cif
_cod_data_source_block shelx_CCDC4
_cod_original_sg_symbol_H-M 'I 2/a'
_cod_database_code 7711476
_shelx_shelxl_version_number 2018/3
_shelx_space_group_comment
;
The symmetry employed for this shelxl refinement is uniquely defined
by the following loop, which should always be used as a source of
symmetry information in preference to the above space-group names.
They are only intended as comments.
;

loop_
_space_group_symop_operation_xyz
'x, y, z'
'-x+1/2, y, -z'
'x+1/2, y+1/2, z+1/2'
'-x+1, y+1/2, -z+1/2'
'-x, -y, -z'
'x-1/2, -y, z'
'-x+1/2, -y+1/2, -z+1/2'
'x, -y+1/2, z+1/2'

loop_
_atom_site_label
_atom_site_type_symbol
_atom_site_fract_x
_atom_site_fract_y
_atom_site_fract_z
_atom_site_U_iso_or_equiv
_atom_site_adp_type
_atom_site_occupancy
_atom_site_site_symmetry_order
_atom_site_calc_flag
_atom_site_refinement_flags_posn
_atom_site_refinement_flags_adp
_atom_site_refinement_flags_occupancy
_atom_site_disorder_assembly
_atom_site_disorder_group
Ni1 Ni 0.73561(7) 0.48464(9) 0.57141(6) 0.0280(4) Uani 1 1 d D . . . .
Ni2 Ni 0.83009(7) 0.32311(9) 0.51760(6) 0.0278(4) Uani 1 1 d . . . . .
O1 O 0.8031(3) 0.4881(5) 0.6486(3) 0.0331(17) Uani 1 1 d . . . . .
O2 O 0.7359(4) 0.6447(5) 0.5934(3) 0.0386(18) Uani 1 1 d . . . . .
O3 O 0.9252(4) 0.7270(6) 0.7814(4) 0.060(2) Uani 1 1 d . . . . .
O4 O 0.9123(3) 0.3033(5) 0.4642(3) 0.0359(17) Uani 1 1 d . . . . .
O5 O 0.8391(4) 0.1644(5) 0.5219(3) 0.0376(18) Uani 1 1 d . . . . .
O6 O 1.0253(4) 0.0262(6) 0.3700(4) 0.057(2) Uani 1 1 d . . . . .
O7 O 0.8189(3) 0.4819(4) 0.5145(3) 0.0221(15) Uani 1 1 d . . . . .
O8 O 0.7395(3) 0.3278(4) 0.5614(3) 0.0219(15) Uani 1 1 d . . . . .
O1W O 0.6419(3) 0.4658(5) 0.6163(3) 0.0389(18) Uani 1 1 d D . . . .
H1W1 H 0.606(3) 0.415(4) 0.619(4) 0.058 Uiso 1 1 d D U . . .
H1W2 H 0.610(3) 0.506(3) 0.637(4) 0.058 Uiso 1 1 d D U . . .
O2W O 0.8920(4) 0.3384(5) 0.6035(3) 0.0343(17) Uani 1 1 d D . . . .
H2W1 H 0.867(5) 0.370(6) 0.626(4) 0.051 Uiso 1 1 d D U . . .
H2W2 H 0.900(5) 0.283(4) 0.621(4) 0.051 Uiso 1 1 d D U . . .
C1 C 0.8175(5) 0.5778(7) 0.6711(5) 0.029(2) Uani 1 1 d . . . . .
C2 C 0.7757(6) 0.6628(8) 0.6406(5) 0.033(3) Uani 1 1 d . . . . .
C3 C 0.7827(5) 0.7719(7) 0.6659(5) 0.030(2) Uani 1 1 d . . . . .
C4 C 0.7394(6) 0.8493(8) 0.6414(5) 0.042(3) Uani 1 1 d . . . . .
H4A H 0.705289 0.834160 0.609847 0.051 Uiso 1 1 calc R U . . .
C5 C 0.7469(7) 0.9504(9) 0.6641(6) 0.057(4) Uani 1 1 d . . . . .
H5A H 0.718128 1.003563 0.647877 0.068 Uiso 1 1 calc R U . . .
C6 C 0.7973(8) 0.9706(9) 0.7106(6) 0.062(4) Uani 1 1 d . . . . .
H6A H 0.802249 1.038128 0.725940 0.074 Uiso 1 1 calc R U . . .
C7 C 0.8404(7) 0.8945(9) 0.7351(6) 0.054(3) Uani 1 1 d . . . . .
H7A H 0.874920 0.910877 0.766090 0.065 Uiso 1 1 calc R U . . .
C8 C 0.8330(6) 0.7911(8) 0.7138(5) 0.036(3) Uani 1 1 d . . . . .
C9 C 0.8784(6) 0.7079(9) 0.7392(5) 0.046(3) Uani 1 1 d . . . . .
C10 C 0.8680(6) 0.5997(8) 0.7174(5) 0.035(3) Uani 1 1 d . . . . .
C11 C 0.9136(7) 0.5150(10) 0.7461(6) 0.071(4) Uani 1 1 d . . . . .
H11A H 0.889438 0.449547 0.741869 0.106 Uiso 1 1 calc R U . . .
H11B H 0.924142 0.529849 0.789255 0.106 Uiso 1 1 calc R U . . .
H11C H 0.956361 0.511296 0.725504 0.106 Uiso 1 1 calc R U . . .
C12 C 0.9228(5) 0.2057(7) 0.4523(5) 0.027(2) Uani 1 1 d . . . . .
C13 C 0.8815(5) 0.1294(8) 0.4872(5) 0.030(2) Uani 1 1 d . . . . .
C14 C 0.8904(6) 0.0169(8) 0.4798(5) 0.037(3) Uani 1 1 d . . . . .
C15 C 0.8528(6) -0.0512(8) 0.5140(5) 0.036(3) Uani 1 1 d . . . . .
H15A H 0.821116 -0.026706 0.541259 0.043 Uiso 1 1 calc R U . . .
C16 C 0.8636(7) -0.1590(9) 0.5064(5) 0.051(3) Uani 1 1 d . . . . .
H16A H 0.838586 -0.207378 0.528026 0.062 Uiso 1 1 calc R U . . .
C17 C 0.9124(7) -0.1911(9) 0.4662(6) 0.053(3) Uani 1 1 d . . . . .
H17A H 0.920545 -0.261992 0.461752 0.063 Uiso 1 1 calc R U . . .
C18 C 0.9486(7) -0.1231(9) 0.4330(5) 0.051(3) Uani 1 1 d . . . . .
H18A H 0.979931 -0.148125 0.405555 0.061 Uiso 1 1 calc R U . . .
C19 C 0.9396(6) -0.0164(8) 0.4394(5) 0.040(3) Uani 1 1 d . . . . .
C20 C 0.9811(6) 0.0588(9) 0.4032(5) 0.039(3) Uani 1 1 d . . . . .
C21 C 0.9678(5) 0.1697(8) 0.4097(5) 0.036(3) Uani 1 1 d . . . . .
C22 C 1.0062(6) 0.2430(9) 0.3710(6) 0.060(4) Uani 1 1 d . . . . .
H22A H 0.984230 0.310229 0.371133 0.090 Uiso 1 1 calc R U . . .
H22B H 1.005264 0.217259 0.329282 0.090 Uiso 1 1 calc R U . . .
H22C H 1.053913 0.248905 0.387641 0.090 Uiso 1 1 calc R U . . .
C23 C 0.8789(6) 0.5431(9) 0.5253(5) 0.049(3) Uani 1 1 d . . . . .
H23A H 0.913643 0.521819 0.497955 0.074 Uiso 1 1 calc R U . . .
H23B H 0.897074 0.534735 0.567508 0.074 Uiso 1 1 calc R U . . .
H23C H 0.867195 0.614960 0.517770 0.074 Uiso 1 1 calc R U . . .
C24 C 0.7343(6) 0.2633(9) 0.6144(5) 0.049(3) Uani 1 1 d . . . . .
H24A H 0.685826 0.254516 0.622204 0.073 Uiso 1 1 calc R U . . .
H24B H 0.758723 0.295342 0.649768 0.073 Uiso 1 1 calc R U . . .
H24C H 0.754678 0.196562 0.607056 0.073 Uiso 1 1 calc R U . . .
O3W O 0.9573(5) 0.8848(7) 0.8717(5) 0.066(3) Uani 1 1 d D . . . .
H3W1 H 0.952(6) 0.836(8) 0.847(5) 0.099 Uiso 1 1 d D U . . .
H3W2 H 0.999(2) 0.882(11) 0.883(6) 0.099 Uiso 1 1 d D U . . .
O4W O 1.0738(5) -0.1699(7) 0.3202(5) 0.067(3) Uani 1 1 d D . . . .
H4W1 H 1.075(7) -0.112(5) 0.336(6) 0.101 Uiso 1 1 d D U . . .
H4W2 H 1.035(4) -0.172(10) 0.301(6) 0.101 Uiso 1 1 d D U . . .

loop_
_atom_site_aniso_label
_atom_site_aniso_U_11
_atom_site_aniso_U_22
_atom_site_aniso_U_33
_atom_site_aniso_U_23
_atom_site_aniso_U_13
_atom_site_aniso_U_12
Ni1 0.0348(8) 0.0161(6) 0.0323(7) -0.0026(6) -0.0027(6) 0.0001(6)
Ni2 0.0295(8) 0.0197(7) 0.0338(8) 0.0018(6) 0.0008(6) 0.0032(6)
O1 0.040(4) 0.021(4) 0.036(4) -0.002(3) -0.013(3) 0.005(3)
O2 0.043(5) 0.028(4) 0.043(5) -0.004(3) -0.008(4) 0.006(4)
O3 0.064(6) 0.054(5) 0.058(6) -0.020(4) -0.025(5) 0.002(5)
O4 0.032(4) 0.026(4) 0.051(5) 0.007(3) 0.007(3) 0.003(3)
O5 0.043(5) 0.028(4) 0.044(4) 0.001(3) 0.012(4) 0.004(4)
O6 0.052(6) 0.052(5) 0.070(6) -0.014(5) 0.016(5) -0.001(5)
O7 0.024(4) 0.008(3) 0.033(4) 0.004(3) -0.013(3) -0.007(3)
O8 0.028(4) 0.014(3) 0.023(3) 0.010(3) 0.000(3) 0.002(3)
O1W 0.034(4) 0.037(4) 0.049(5) -0.007(4) 0.019(4) -0.003(4)
O2W 0.030(4) 0.027(4) 0.044(5) 0.005(3) -0.009(3) 0.010(3)
C1 0.029(6) 0.023(6) 0.036(6) 0.000(5) -0.002(5) 0.002(5)
C2 0.037(7) 0.029(6) 0.034(6) -0.004(5) 0.007(5) -0.011(5)
C3 0.028(6) 0.020(5) 0.043(7) -0.003(5) 0.002(5) 0.001(5)
C4 0.046(7) 0.035(7) 0.045(7) -0.005(5) -0.004(6) -0.011(6)
C5 0.066(9) 0.023(6) 0.080(10) 0.003(6) -0.003(8) -0.004(6)
C6 0.087(11) 0.016(6) 0.082(10) -0.010(6) 0.008(9) 0.004(7)
C7 0.056(9) 0.047(8) 0.059(8) -0.016(6) -0.003(7) -0.012(7)
C8 0.037(7) 0.024(6) 0.046(7) -0.002(5) -0.001(5) 0.002(5)
C9 0.053(8) 0.050(8) 0.037(7) -0.009(6) 0.011(6) -0.008(6)
C10 0.037(7) 0.039(6) 0.029(6) -0.006(5) -0.003(5) -0.003(5)
C11 0.083(11) 0.061(9) 0.063(9) -0.007(7) -0.034(8) 0.016(8)
C12 0.017(5) 0.023(5) 0.039(6) 0.001(4) -0.011(5) 0.006(4)
C13 0.025(6) 0.030(6) 0.034(6) -0.001(5) -0.003(5) 0.003(5)
C14 0.041(7) 0.028(6) 0.041(6) -0.004(5) -0.005(5) 0.004(5)
C15 0.053(8) 0.022(5) 0.033(6) 0.000(5) 0.004(5) 0.005(5)
C16 0.063(9) 0.038(7) 0.055(8) 0.004(6) 0.019(7) 0.007(6)
C17 0.063(9) 0.022(6) 0.072(9) -0.006(6) 0.005(7) 0.002(6)
C18 0.059(9) 0.044(7) 0.050(8) -0.003(6) 0.008(7) 0.005(7)
C19 0.036(7) 0.037(6) 0.043(7) -0.007(5) -0.016(6) 0.012(6)
C20 0.031(7) 0.043(7) 0.041(7) -0.002(5) -0.004(6) 0.007(6)
C21 0.032(6) 0.036(6) 0.041(6) 0.003(5) 0.002(5) -0.003(5)
C22 0.057(9) 0.046(8) 0.081(10) 0.002(7) 0.030(7) 0.005(7)
C23 0.048(8) 0.043(7) 0.056(8) 0.008(6) -0.006(6) -0.002(6)
C24 0.053(8) 0.043(7) 0.053(8) 0.002(6) 0.014(6) -0.008(6)
O3W 0.052(6) 0.059(6) 0.084(7) -0.031(5) -0.014(5) 0.007(5)
O4W 0.073(7) 0.047(5) 0.082(7) 0.008(5) 0.004(5) 0.011(5)

loop_
_atom_type_symbol
_atom_type_description
_atom_type_scat_dispersion_real
_atom_type_scat_dispersion_imag
_atom_type_scat_source
C C 0.0033 0.0016 'International Tables Vol C Tables 4.2.6.8 and 6.1.1.4'
H H 0.0000 0.0000 'International Tables Vol C Tables 4.2.6.8 and 6.1.1.4'
O O 0.0106 0.0060 'International Tables Vol C Tables 4.2.6.8 and 6.1.1.4'
Ni Ni 0.3393 1.1124 'International Tables Vol C Tables 4.2.6.8 and 6.1.1.4'

loop_
_geom_angle_atom_site_label_1
_geom_angle_atom_site_label_2
_geom_angle_atom_site_label_3
_geom_angle
_geom_angle_site_symmetry_1
_geom_angle_site_symmetry_3
_geom_angle_publ_flag
O8 Ni1 O1 94.8(2) . . ?
O8 Ni1 O7 84.7(2) . 2_656 ?
O1 Ni1 O7 171.0(3) . 2_656 ?
O8 Ni1 O7 83.4(2) . . ?
O1 Ni1 O7 91.0(3) . . ?
O7 Ni1 O7 80.0(2) 2_656 . ?
O8 Ni1 O2 172.9(3) . . ?
O1 Ni1 O2 78.6(3) . . ?
O7 Ni1 O2 102.3(2) 2_656 . ?
O7 Ni1 O2 99.2(3) . . ?
O8 Ni1 O1W 88.5(3) . . ?
O1 Ni1 O1W 97.8(3) . . ?
O7 Ni1 O1W 91.2(3) 2_656 . ?
O7 Ni1 O1W 168.5(2) . . ?
O2 Ni1 O1W 89.8(3) . . ?
O4 Ni2 O8 171.0(3) . . ?
O4 Ni2 O5 80.5(3) . . ?
O8 Ni2 O5 94.6(3) . . ?
O4 Ni2 O7 100.9(3) . . ?
O8 Ni2 O7 84.0(2) . . ?
O5 Ni2 O7 178.6(3) . . ?
O4 Ni2 O8 90.7(3) . 2_656 ?
O8 Ni2 O8 82.3(2) . 2_656 ?
O5 Ni2 O8 96.4(3) . 2_656 ?
O7 Ni2 O8 83.4(2) . 2_656 ?
O4 Ni2 O2W 95.8(3) . . ?
O8 Ni2 O2W 91.7(3) . . ?
O5 Ni2 O2W 90.7(3) . . ?
O7 Ni2 O2W 89.3(2) . . ?
O8 Ni2 O2W 171.0(2) 2_656 . ?
C1 O1 Ni1 116.1(6) . . ?
C2 O2 Ni1 110.9(6) . . ?
C12 O4 Ni2 111.8(6) . . ?
C13 O5 Ni2 113.2(6) . . ?
C23 O7 Ni2 118.1(6) . . ?
C23 O7 Ni1 119.8(6) . 2_656 ?
Ni2 O7 Ni1 95.2(2) . 2_656 ?
C23 O7 Ni1 123.1(6) . . ?
Ni2 O7 Ni1 94.6(2) . . ?
Ni1 O7 Ni1 99.9(2) 2_656 . ?
C24 O8 Ni1 119.2(6) . . ?
C24 O8 Ni2 117.9(6) . . ?
Ni1 O8 Ni2 96.8(2) . . ?
C24 O8 Ni2 124.3(6) . 2_656 ?
Ni1 O8 Ni2 95.2(2) . 2_656 ?
Ni2 O8 Ni2 97.6(2) . 2_656 ?
O1 C1 C10 125.9(9) . . ?
O1 C1 C2 113.7(8) . . ?
C10 C1 C2 120.4(9) . . ?
O2 C2 C1 120.3(9) . . ?
O2 C2 C3 120.2(9) . . ?
C1 C2 C3 119.5(9) . . ?
C4 C3 C8 121.8(9) . . ?
C4 C3 C2 119.7(9) . . ?
C8 C3 C2 118.5(9) . . ?
C3 C4 C5 119.5(11) . . ?
C6 C5 C4 119.1(11) . . ?
C7 C6 C5 121.7(11) . . ?
C6 C7 C8 120.3(11) . . ?
C3 C8 C7 117.4(10) . . ?
C3 C8 C9 120.9(9) . . ?
C7 C8 C9 121.6(10) . . ?
O3 C9 C8 120.3(10) . . ?
O3 C9 C10 119.2(11) . . ?
C8 C9 C10 120.4(10) . . ?
C1 C10 C9 119.8(10) . . ?
C1 C10 C11 120.8(10) . . ?
C9 C10 C11 119.3(10) . . ?
O4 C12 C21 124.6(9) . . ?
O4 C12 C13 115.9(9) . . ?
C21 C12 C13 119.5(9) . . ?
O5 C13 C14 120.9(10) . . ?
O5 C13 C12 117.7(9) . . ?
C14 C13 C12 121.4(9) . . ?
C15 C14 C19 122.8(10) . . ?
C15 C14 C13 119.8(10) . . ?
C19 C14 C13 117.3(10) . . ?
C14 C15 C16 118.2(10) . . ?
C17 C16 C15 118.4(11) . . ?
C18 C17 C16 122.4(11) . . ?
C17 C18 C19 120.8(12) . . ?
C18 C19 C14 117.3(11) . . ?
C18 C19 C20 120.5(11) . . ?
C14 C19 C20 122.2(10) . . ?
O6 C20 C21 121.7(11) . . ?
O6 C20 C19 119.9(10) . . ?
C21 C20 C19 118.4(10) . . ?
C12 C21 C20 120.8(10) . . ?
C12 C21 C22 121.2(10) . . ?
C20 C21 C22 117.9(10) . . ?

loop_
_geom_bond_atom_site_label_1
_geom_bond_atom_site_label_2
_geom_bond_distance
_geom_bond_site_symmetry_2
_geom_bond_publ_flag
Ni1 O8 2.027(6) . ?
Ni1 O1 2.037(6) . ?
Ni1 O7 2.065(6) 2_656 ?
Ni1 O7 2.082(6) . ?
Ni1 O2 2.110(7) . ?
Ni1 O1W 2.111(6) . ?
Ni2 O4 2.031(7) . ?
Ni2 O8 2.035(6) . ?
Ni2 O5 2.046(7) . ?
Ni2 O7 2.051(6) . ?
Ni2 O8 2.092(6) 2_656 ?
Ni2 O2W 2.140(7) . ?
O1 C1 1.273(11) . ?
O2 C2 1.252(11) . ?
O3 C9 1.255(13) . ?
O4 C12 1.299(11) . ?
O5 C13 1.228(11) . ?
O6 C20 1.222(12) . ?
O7 C23 1.397(12) . ?
O8 C24 1.423(12) . ?
C1 C10 1.371(13) . ?
C1 C2 1.480(14) . ?
C2 C3 1.506(13) . ?
C3 C4 1.377(14) . ?
C3 C8 1.386(14) . ?
C4 C5 1.393(15) . ?
C5 C6 1.368(17) . ?
C6 C7 1.362(17) . ?
C7 C8 1.409(15) . ?
C8 C9 1.459(15) . ?
C9 C10 1.476(15) . ?
C10 C11 1.500(15) . ?
C12 C21 1.384(14) . ?
C12 C13 1.496(14) . ?
C13 C14 1.465(14) . ?
C14 C15 1.380(14) . ?
C14 C19 1.396(15) . ?
C15 C16 1.411(14) . ?
C16 C17 1.383(16) . ?
C17 C18 1.351(16) . ?
C18 C19 1.389(15) . ?
C19 C20 1.505(16) . ?
C20 C21 1.455(15) . ?
C21 C22 1.488(15) . ?

loop_
_geom_hbond_atom_site_label_D
_geom_hbond_atom_site_label_H
_geom_hbond_atom_site_label_A
_geom_hbond_distance_DH
_geom_hbond_distance_HA
_geom_hbond_distance_DA
_geom_hbond_angle_DHA
_geom_hbond_site_symmetry_A
_geom_hbond_publ_flag
O1W H1W1 O4 0.950(17) 2.31(6) 2.864(9) 117(4) 2_656 yes
O1W H1W2 O3W 0.946(17) 1.90(6) 2.724(10) 145(9) 7_666 yes
O2W H2W1 O1 0.82(2) 2.02(4) 2.787(9) 155(8) . yes
O2W H2W2 O4W 0.82(2) 1.97(3) 2.771(11) 167(10) 5_756 yes
C23 H23B O2W 0.96 2.64 3.126(13) 111.7 . yes
C24 H24A O4 0.96 2.63 3.216(14) 119.8 2_656 yes
C24 H24B O1 0.96 2.62 3.237(13) 122.5 . yes
C24 H24C O5 0.96 2.57 3.196(13) 123.1 . yes
O3W H3W1 O3 0.82(2) 2.04(3) 2.851(11) 172(13) . yes
O3W H3W2 O2W 0.82(2) 2.16(4) 2.956(11) 164(11) 4_656 yes
O4W H4W1 O6 0.82(2) 2.16(7) 2.916(12) 152(12) . yes
O4W H4W2 O3 0.82(2) 2.24(7) 2.999(13) 154(15) 8_554 yes

loop_
_geom_torsion_atom_site_label_1
_geom_torsion_atom_site_label_2
_geom_torsion_atom_site_label_3
_geom_torsion_atom_site_label_4
_geom_torsion
_geom_torsion_site_symmetry_1
_geom_torsion_site_symmetry_2
_geom_torsion_site_symmetry_3
_geom_torsion_site_symmetry_4
_geom_torsion_publ_flag
Ni1 O1 C1 C10 -171.0(9) . . . . ?
Ni1 O1 C1 C2 6.6(11) . . . . ?
Ni1 O2 C2 C1 3.0(11) . . . . ?
Ni1 O2 C2 C3 -178.4(7) . . . . ?
O1 C1 C2 O2 -6.6(14) . . . . ?
C10 C1 C2 O2 171.1(10) . . . . ?
O1 C1 C2 C3 174.8(9) . . . . ?
C10 C1 C2 C3 -7.5(15) . . . . ?
O2 C2 C3 C4 7.4(15) . . . . ?
C1 C2 C3 C4 -174.1(9) . . . . ?
O2 C2 C3 C8 -172.8(9) . . . . ?
C1 C2 C3 C8 5.8(14) . . . . ?
C8 C3 C4 C5 1.4(17) . . . . ?
C2 C3 C4 C5 -178.8(10) . . . . ?
C3 C4 C5 C6 -0.2(18) . . . . ?
C4 C5 C6 C7 0(2) . . . . ?
C5 C6 C7 C8 -1(2) . . . . ?
C4 C3 C8 C7 -2.5(16) . . . . ?
C2 C3 C8 C7 177.6(10) . . . . ?
C4 C3 C8 C9 179.9(10) . . . . ?
C2 C3 C8 C9 0.1(15) . . . . ?
C6 C7 C8 C3 2.6(18) . . . . ?
C6 C7 C8 C9 -179.9(11) . . . . ?
C3 C8 C9 O3 177.9(10) . . . . ?
C7 C8 C9 O3 0.4(17) . . . . ?
C3 C8 C9 C10 -4.5(16) . . . . ?
C7 C8 C9 C10 178.1(10) . . . . ?
O1 C1 C10 C9 -179.5(10) . . . . ?
C2 C1 C10 C9 3.1(15) . . . . ?
O1 C1 C10 C11 1.0(18) . . . . ?
C2 C1 C10 C11 -176.4(10) . . . . ?
O3 C9 C10 C1 -179.5(10) . . . . ?
C8 C9 C10 C1 2.9(16) . . . . ?
O3 C9 C10 C11 0.0(17) . . . . ?
C8 C9 C10 C11 -177.6(11) . . . . ?
Ni2 O4 C12 C21 169.7(8) . . . . ?
Ni2 O4 C12 C13 -9.2(10) . . . . ?
Ni2 O5 C13 C14 -174.4(7) . . . . ?
Ni2 O5 C13 C12 4.6(11) . . . . ?
O4 C12 C13 O5 3.2(13) . . . . ?
C21 C12 C13 O5 -175.8(9) . . . . ?
O4 C12 C13 C14 -177.7(9) . . . . ?
C21 C12 C13 C14 3.3(14) . . . . ?
O5 C13 C14 C15 -2.7(15) . . . . ?
C12 C13 C14 C15 178.3(9) . . . . ?
O5 C13 C14 C19 179.9(9) . . . . ?
C12 C13 C14 C19 0.8(14) . . . . ?
C19 C14 C15 C16 -1.6(16) . . . . ?
C13 C14 C15 C16 -178.8(10) . . . . ?
C14 C15 C16 C17 1.3(17) . . . . ?
C15 C16 C17 C18 -1.5(19) . . . . ?
C16 C17 C18 C19 1.8(19) . . . . ?
C17 C18 C19 C14 -1.9(17) . . . . ?
C17 C18 C19 C20 178.9(11) . . . . ?
C15 C14 C19 C18 1.8(16) . . . . ?
C13 C14 C19 C18 179.2(10) . . . . ?
C15 C14 C19 C20 -179.0(10) . . . . ?
C13 C14 C19 C20 -1.6(15) . . . . ?
C18 C19 C20 O6 -3.4(16) . . . . ?
C14 C19 C20 O6 177.4(10) . . . . ?
C18 C19 C20 C21 177.7(10) . . . . ?
C14 C19 C20 C21 -1.5(15) . . . . ?
O4 C12 C21 C20 174.6(9) . . . . ?
C13 C12 C21 C20 -6.5(14) . . . . ?
O4 C12 C21 C22 -3.0(16) . . . . ?
C13 C12 C21 C22 175.9(10) . . . . ?
O6 C20 C21 C12 -173.2(10) . . . . ?
C19 C20 C21 C12 5.7(15) . . . . ?
O6 C20 C21 C22 4.5(16) . . . . ?
C19 C20 C21 C22 -176.6(10) . . . . ?
